data_4003513
loop_
_publ_author_name
'Pfrunder, Michael C.'
'Whittaker, Jacob J.'
'Parsons, Simon'
'Moubaraki, Boujemaa'
'Murray, Keith S.'
'Moggach, Stephen A.'
'Sharma, Neeraj'
'Micallef, Aaron S.'
'Clegg, Jack K.'
'McMurtrie, John C.'

_publ_section_title
;
 Controlling Spin Switching with Anionic Supramolecular Frameworks
;
_journal_name_full 'Chemistry of Materials'
_journal_paper_doi 10.1021/acs.chemmater.0c00375
_journal_year 2020
_chemical_formula_moiety 'C6 F3 I3, 2(I), C30 H22 Co N6'
_chemical_formula_sum 'C36 H22 Co F3 I5 N6'
_chemical_formula_weight 1289.02
_chemical_name_systematic '[Co(terpy)2]'
_space_group_crystal_system orthorhombic
_space_group_IT_number 61
_space_group_name_Hall '-P 2ac 2ab'
_space_group_name_H-M_alt 'P b c a'
_atom_sites_solution_hydrogens geom
_atom_sites_solution_primary dual
_atom_sites_solution_secondary difmap
_audit_creation_date 2019-06-06
_audit_creation_method
;
Olex2 1.2
(compiled 2018.05.29 svn.r3508 for OlexSys, GUI svn.r5506)
;
_cell_angle_alpha 90
_cell_angle_beta 90
_cell_angle_gamma 90
_cell_formula_units_Z 8
_cell_length_a 20.4236(7)
_cell_length_b 15.4026(6)
_cell_length_c 24.2096(8)
_cell_measurement_reflns_used 5711
_cell_measurement_temperature 298(2)
_cell_measurement_theta_max 28.5250
_cell_measurement_theta_min 3.6530
_cell_volume 7615.8(5)
_computing_cell_refinement 'CrysAlisPro 1.171.38.46 (Rigaku OD, 2015)'
_computing_data_collection 'CrysAlisPro 1.171.38.46 (Rigaku OD, 2015)'
_computing_data_reduction 'CrysAlisPro 1.171.38.46 (Rigaku OD, 2015)'
_computing_molecular_graphics 'Olex2 (Dolomanov et al., 2009)'
_computing_publication_material 'Olex2 (Dolomanov et al., 2009)'
_computing_structure_refinement 'ShelXL (Sheldrick, 2015)'
_computing_structure_solution 'ShelXT (Sheldrick, 2015)'
_diffrn_ambient_temperature 298.15
_diffrn_detector_area_resol_mean 16.0434
_diffrn_detector_type EosS2
_diffrn_measured_fraction_theta_full 0.997
_diffrn_measured_fraction_theta_max 0.909
_diffrn_measurement_details
;
List of Runs (angles in degrees, time in seconds):

  # Type    Start    End  Width  t~exp~   \w     \q     \k     \f   Frames
--------------------------------------------------------------------------
  1  \w    -47.00  43.00   1.00    3.00    --   21.41 -57.00   0.00   90
  2  \w    -10.00  76.00   1.00    3.00    --   21.41   0.00 -30.00   86
  3  \w    -96.00  -2.00   1.00    3.00    --  -23.13 -38.00-150.00   94
;
_diffrn_measurement_device 'four-circle diffractometer'
_diffrn_measurement_method '\w scans'
_diffrn_radiation_type MoK\a
_diffrn_radiation_wavelength 0.71073
_diffrn_reflns_av_R_equivalents 0.0630
_diffrn_reflns_av_unetI/netI 0.0641
_diffrn_reflns_Laue_measured_fraction_full 0.997
_diffrn_reflns_Laue_measured_fraction_max 0.909
_diffrn_reflns_limit_h_max 29
_diffrn_reflns_limit_h_min -23
_diffrn_reflns_limit_k_max 21
_diffrn_reflns_limit_k_min -12
_diffrn_reflns_limit_l_max 34
_diffrn_reflns_limit_l_min -12
_diffrn_reflns_number 42203
_diffrn_reflns_point_group_measured_fraction_full 0.997
_diffrn_reflns_point_group_measured_fraction_max 0.909
_diffrn_reflns_theta_full 25.000
_diffrn_reflns_theta_max 30.692
_diffrn_reflns_theta_min 3.313
_exptl_absorpt_coefficient_mu 4.555
_exptl_absorpt_correction_T_max 1.00000
_exptl_absorpt_correction_T_min 0.25939
_exptl_absorpt_correction_type multi-scan
_exptl_absorpt_process_details
;
CrysAlisPro 1.171.38.46 (Rigaku Oxford Diffraction, 2015)
Empirical absorption correction using spherical harmonics,
 implemented in SCALE3 ABSPACK scaling algorithm.
;
_exptl_crystal_colour 'clear reddish red'
_exptl_crystal_colour_lustre clear
_exptl_crystal_colour_modifier reddish
_exptl_crystal_colour_primary red
_exptl_crystal_density_diffrn 2.248
_exptl_crystal_description prism
_exptl_crystal_F_000 4792
_exptl_crystal_size_max 0.4
_exptl_crystal_size_mid 0.4
_exptl_crystal_size_min 0.2
_refine_diff_density_max 1.002
_refine_diff_density_min -1.169
_refine_diff_density_rms 0.168
_refine_ls_extinction_method none
_refine_ls_goodness_of_fit_ref 1.060
_refine_ls_hydrogen_treatment constr
_refine_ls_matrix_type full
_refine_ls_number_parameters 460
_refine_ls_number_reflns 10757
_refine_ls_number_restraints 0
_refine_ls_restrained_S_all 1.060
_refine_ls_R_factor_all 0.1049
_refine_ls_R_factor_gt 0.0511
_refine_ls_shift/su_max 0.001
_refine_ls_shift/su_mean 0.000
_refine_ls_structure_factor_coef Fsqd
_refine_ls_weighting_details 'w=1/[\s^2^(Fo^2^)+(0.0345P)^2^+9.1987P] where P=(Fo^2^+2Fc^2^)/3'
_refine_ls_weighting_scheme calc
_refine_ls_wR_factor_gt 0.0891
_refine_ls_wR_factor_ref 0.1086
_reflns_Friedel_coverage 0.000
_reflns_number_gt 6498
_reflns_number_total 10757
_reflns_threshold_expression 'I > 2\s(I)'
_cod_data_source_file Coterpy2_I2_135TITFB_298K.cif
_cod_data_source_block Coterpy2_I2_135TITFB_298K
_cod_database_code 4003513
_shelx_shelxl_version_number 2018/3
_shelx_space_group_comment
;
The symmetry employed for this shelxl refinement is uniquely defined
by the following loop, which should always be used as a source of
symmetry information in preference to the above space-group names.
They are only intended as comments.
;
_shelx_estimated_absorpt_t_max 0.463
_shelx_estimated_absorpt_t_min 0.263
_olex2_refinement_description
;
1. Fixed Uiso
 At 1.2 times of:
  All C(H) groups
2.a Aromatic/amide H refined with riding coordinates:
 C12(H12), C30(H30), C1(H1), C4(H4), C15(H15), C9(H9), C16(H16), C24(H24),
 C3(H3), C22(H22), C2(H2), C17(H17), C7(H7), C8(H8), C14(H14), C19(H19),
 C27(H27), C13(H13), C29(H29), C23(H23), C28(H28), C18(H18)
;
_olex2_submission_special_instructions 'No special instructions were received'
_oxdiff_exptl_absorpt_empirical_details
;
Empirical correction (ABSPACK) includes:
- Absorption correction using spherical harmonics
- Frame scaling
;

loop_
_space_group_symop_operation_xyz
'x, y, z'
'-x+1/2, -y, z+1/2'
'-x, y+1/2, -z+1/2'
'x+1/2, -y+1/2, -z'
'-x, -y, -z'
'x-1/2, y, -z-1/2'
'x, -y-1/2, z-1/2'
'-x-1/2, y-1/2, z'

loop_
_atom_site_label
_atom_site_type_symbol
_atom_site_fract_x
_atom_site_fract_y
_atom_site_fract_z
_atom_site_U_iso_or_equiv
_atom_site_adp_type
_atom_site_occupancy
_atom_site_site_symmetry_order
_atom_site_calc_flag
_atom_site_refinement_flags_posn
_atom_site_refinement_flags_adp
_atom_site_refinement_flags_occupancy
_atom_site_disorder_assembly
_atom_site_disorder_group
I1 I 0.48314(2) 0.36314(3) 0.48176(2) 0.04323(11) Uani 1 1 d . . . . .
I2 I 0.52068(2) 0.40433(3) 0.23653(2) 0.04450(11) Uani 1 1 d . . . . .
I3 I 0.72370(2) 0.20777(3) 0.37330(2) 0.04498(12) Uani 1 1 d . . . . .
I4 I 0.38936(2) 0.38777(3) 0.60444(2) 0.05466(13) Uani 1 1 d . . . . .
I5 I 0.44305(2) 0.50337(3) 0.12522(2) 0.05573(14) Uani 1 1 d . . . . .
Co1 Co 0.25362(3) 0.31710(5) 0.36766(3) 0.02858(17) Uani 1 1 d . . . . .
F2 F 0.64661(16) 0.2907(2) 0.27110(15) 0.0462(9) Uani 1 1 d . . . . .
F3 F 0.62109(17) 0.2699(3) 0.46215(15) 0.0521(10) Uani 1 1 d . . . . .
F1 F 0.46307(18) 0.4117(3) 0.35624(17) 0.0635(12) Uani 1 1 d . . . . .
N2 N 0.3308(2) 0.2732(3) 0.3224(2) 0.0313(10) Uani 1 1 d . . . . .
N5 N 0.1711(2) 0.3383(3) 0.4119(2) 0.0329(11) Uani 1 1 d . . . . .
N6 N 0.1864(2) 0.2168(3) 0.3377(2) 0.0347(11) Uani 1 1 d . . . . .
N1 N 0.3090(2) 0.2417(3) 0.4251(2) 0.0373(12) Uani 1 1 d . . . . .
N3 N 0.2479(2) 0.3910(3) 0.2937(2) 0.0348(11) Uani 1 1 d . . . . .
N4 N 0.2764(2) 0.4309(3) 0.4156(2) 0.0401(12) Uani 1 1 d . . . . .
C33 C 0.5546(3) 0.3532(4) 0.3117(3) 0.0374(14) Uani 1 1 d . . . . .
C35 C 0.6349(3) 0.2764(4) 0.3670(3) 0.0374(14) Uani 1 1 d . . . . .
C31 C 0.5395(3) 0.3392(4) 0.4109(3) 0.0376(14) Uani 1 1 d . . . . .
C36 C 0.5982(3) 0.2953(4) 0.4128(3) 0.0368(14) Uani 1 1 d . . . . .
C6 C 0.3698(3) 0.2121(4) 0.3437(3) 0.0345(13) Uani 1 1 d . . . . .
C21 C 0.1712(3) 0.3981(4) 0.4517(2) 0.0378(14) Uani 1 1 d . . . . .
C11 C 0.2896(3) 0.3661(4) 0.2531(2) 0.0336(13) Uani 1 1 d . . . . .
C34 C 0.6117(3) 0.3065(4) 0.3169(3) 0.0380(14) Uani 1 1 d . . . . .
C12 C 0.2875(3) 0.4046(4) 0.2018(3) 0.0473(17) Uani 1 1 d . . . . .
H12 H 0.317292 0.388194 0.174727 0.057 Uiso 1 1 calc R . . . .
C5 C 0.3598(3) 0.1967(4) 0.4032(3) 0.0365(14) Uani 1 1 d . . . . .
C30 C 0.1978(3) 0.1562(4) 0.2992(3) 0.0471(16) Uani 1 1 d . . . . .
H30 H 0.239713 0.151303 0.284531 0.057 Uiso 1 1 calc R . . . .
C1 C 0.2998(3) 0.2360(4) 0.4793(3) 0.0466(16) Uani 1 1 d . . . . .
H1 H 0.265615 0.267517 0.494818 0.056 Uiso 1 1 calc R . . . .
C25 C 0.1169(3) 0.2923(4) 0.4007(3) 0.0396(15) Uani 1 1 d . . . . .
C32 C 0.5205(3) 0.3672(4) 0.3599(3) 0.0409(15) Uani 1 1 d . . . . .
C4 C 0.3987(3) 0.1440(4) 0.4353(3) 0.0467(17) Uani 1 1 d . . . . .
H4 H 0.432465 0.111982 0.419422 0.056 Uiso 1 1 calc R . . . .
C10 C 0.3347(3) 0.2964(4) 0.2692(3) 0.0360(14) Uani 1 1 d . . . . .
C26 C 0.1249(3) 0.2245(4) 0.3581(3) 0.0386(15) Uani 1 1 d . . . . .
C15 C 0.2044(3) 0.4533(4) 0.2821(3) 0.0470(16) Uani 1 1 d . . . . .
H15 H 0.176282 0.471462 0.310035 0.056 Uiso 1 1 calc R . . . .
C9 C 0.3786(3) 0.2549(5) 0.2348(3) 0.0487(17) Uani 1 1 d . . . . .
H9 H 0.381274 0.270027 0.197641 0.058 Uiso 1 1 calc R . . . .
C20 C 0.2336(3) 0.4445(4) 0.4572(3) 0.0427(15) Uani 1 1 d . . . . .
C16 C 0.3319(3) 0.4754(5) 0.4157(4) 0.058(2) Uani 1 1 d . . . . .
H16 H 0.361370 0.467787 0.386850 0.070 Uiso 1 1 calc R . . . .
C24 C 0.0590(3) 0.3085(5) 0.4280(3) 0.057(2) Uani 1 1 d . . . . .
H24 H 0.020459 0.280122 0.418425 0.068 Uiso 1 1 calc R . . . .
C3 C 0.3870(3) 0.1394(4) 0.4907(3) 0.0495(17) Uani 1 1 d . . . . .
H3 H 0.412911 0.103916 0.512773 0.059 Uiso 1 1 calc R . . . .
C22 C 0.1164(4) 0.4136(5) 0.4832(3) 0.058(2) Uani 1 1 d . . . . .
H22 H 0.117054 0.453045 0.512277 0.070 Uiso 1 1 calc R . . . .
C2 C 0.3380(3) 0.1863(4) 0.5138(3) 0.0517(17) Uani 1 1 d . . . . .
H2 H 0.330430 0.184889 0.551627 0.062 Uiso 1 1 calc R . . . .
C17 C 0.3474(4) 0.5333(5) 0.4579(5) 0.082(3) Uani 1 1 d . . . . .
H17 H 0.386462 0.564270 0.456927 0.098 Uiso 1 1 calc R . . . .
C7 C 0.4153(3) 0.1700(5) 0.3104(3) 0.0531(18) Uani 1 1 d . . . . .
H7 H 0.443213 0.128175 0.324968 0.064 Uiso 1 1 calc R . . . .
C8 C 0.4179(3) 0.1914(5) 0.2558(3) 0.059(2) Uani 1 1 d . . . . .
H8 H 0.446851 0.162369 0.232564 0.071 Uiso 1 1 calc R . . . .
C14 C 0.1992(4) 0.4917(4) 0.2316(4) 0.059(2) Uani 1 1 d . . . . .
H14 H 0.167484 0.533744 0.224979 0.071 Uiso 1 1 calc R . . . .
C19 C 0.2482(5) 0.4993(5) 0.4999(3) 0.067(2) Uani 1 1 d . . . . .
H19 H 0.218850 0.505759 0.528996 0.080 Uiso 1 1 calc R . . . .
C27 C 0.0757(3) 0.1692(5) 0.3417(4) 0.059(2) Uani 1 1 d . . . . .
H27 H 0.034187 0.173847 0.357298 0.071 Uiso 1 1 calc R . . . .
C13 C 0.2415(4) 0.4670(5) 0.1907(3) 0.061(2) Uani 1 1 d . . . . .
H13 H 0.239132 0.492255 0.155881 0.073 Uiso 1 1 calc R . . . .
C29 C 0.1501(4) 0.1013(4) 0.2808(4) 0.064(2) Uani 1 1 d . . . . .
H29 H 0.159530 0.060017 0.253875 0.076 Uiso 1 1 calc R . . . .
C23 C 0.0607(4) 0.3684(6) 0.4700(4) 0.075(3) Uani 1 1 d . . . . .
H23 H 0.022783 0.378591 0.490221 0.090 Uiso 1 1 calc R . . . .
C28 C 0.0879(4) 0.1076(5) 0.3025(4) 0.072(3) Uani 1 1 d . . . . .
H28 H 0.054768 0.070553 0.290653 0.086 Uiso 1 1 calc R . . . .
C18 C 0.3053(5) 0.5441(6) 0.5001(5) 0.089(3) Uani 1 1 d . . . . .
H18 H 0.315275 0.581719 0.528932 0.106 Uiso 1 1 calc R . . . .

loop_
_atom_site_aniso_label
_atom_site_aniso_U_11
_atom_site_aniso_U_22
_atom_site_aniso_U_33
_atom_site_aniso_U_23
_atom_site_aniso_U_13
_atom_site_aniso_U_12
I1 0.0436(2) 0.0484(3) 0.0377(2) 0.00024(19) 0.00764(18) 0.00346(19)
I2 0.0457(2) 0.0519(3) 0.0359(2) 0.00204(19) -0.00031(18) 0.0036(2)
I3 0.0437(2) 0.0455(2) 0.0458(3) 0.0038(2) 0.00330(18) 0.00896(19)
I4 0.0534(3) 0.0722(3) 0.0384(2) -0.0003(2) 0.0075(2) 0.0017(2)
I5 0.0550(3) 0.0727(3) 0.0395(3) 0.0071(2) -0.0084(2) -0.0046(2)
Co1 0.0260(3) 0.0316(4) 0.0282(4) -0.0006(3) 0.0030(3) 0.0037(3)
F2 0.047(2) 0.056(2) 0.036(2) -0.0043(18) 0.0096(16) 0.0091(17)
F3 0.055(2) 0.068(3) 0.034(2) 0.0153(19) 0.0039(17) 0.0112(19)
F1 0.053(2) 0.088(3) 0.050(3) 0.010(2) 0.0093(19) 0.030(2)
N2 0.027(2) 0.032(3) 0.035(3) -0.002(2) 0.004(2) -0.002(2)
N5 0.029(2) 0.034(3) 0.036(3) 0.006(2) 0.005(2) 0.008(2)
N6 0.037(3) 0.035(3) 0.032(3) 0.002(2) -0.002(2) -0.005(2)
N1 0.040(3) 0.038(3) 0.034(3) -0.001(2) 0.001(2) 0.007(2)
N3 0.036(3) 0.032(3) 0.036(3) 0.002(2) -0.002(2) 0.000(2)
N4 0.041(3) 0.039(3) 0.041(3) -0.001(2) -0.008(2) 0.004(2)
C33 0.042(3) 0.039(3) 0.032(3) 0.004(3) 0.000(3) 0.000(3)
C35 0.041(3) 0.038(3) 0.033(3) 0.008(3) 0.002(3) 0.000(3)
C31 0.035(3) 0.044(4) 0.034(3) 0.006(3) 0.008(3) 0.001(3)
C36 0.039(3) 0.039(3) 0.033(3) 0.004(3) 0.003(3) -0.003(3)
C6 0.027(3) 0.028(3) 0.048(4) -0.007(3) 0.002(3) 0.004(2)
C21 0.053(4) 0.031(3) 0.029(3) 0.007(3) 0.013(3) 0.014(3)
C11 0.043(3) 0.031(3) 0.027(3) 0.002(2) 0.002(3) -0.011(3)
C34 0.041(3) 0.035(3) 0.038(3) -0.002(3) 0.015(3) -0.002(3)
C12 0.064(4) 0.048(4) 0.029(3) 0.002(3) 0.005(3) -0.016(4)
C5 0.034(3) 0.033(3) 0.042(4) -0.001(3) -0.008(3) 0.005(3)
C30 0.052(4) 0.037(4) 0.052(4) -0.001(3) -0.005(3) -0.003(3)
C1 0.055(4) 0.046(4) 0.038(4) 0.001(3) 0.001(3) 0.012(3)
C25 0.027(3) 0.045(4) 0.046(4) 0.020(3) 0.006(3) 0.001(3)
C32 0.039(3) 0.045(4) 0.039(4) 0.004(3) 0.005(3) 0.010(3)
C4 0.030(3) 0.047(4) 0.063(5) 0.005(4) -0.004(3) 0.006(3)
C10 0.032(3) 0.039(3) 0.037(3) -0.008(3) 0.005(3) -0.008(3)
C26 0.033(3) 0.038(3) 0.045(4) 0.017(3) -0.006(3) -0.003(3)
C15 0.054(4) 0.038(4) 0.049(4) 0.002(3) -0.007(3) 0.004(3)
C9 0.048(4) 0.068(5) 0.031(3) -0.008(3) 0.013(3) 0.000(4)
C20 0.061(4) 0.032(3) 0.036(4) -0.006(3) -0.004(3) 0.013(3)
C16 0.041(4) 0.050(4) 0.084(6) 0.002(4) -0.016(4) 0.002(3)
C24 0.035(3) 0.068(5) 0.067(5) 0.023(4) 0.007(3) 0.002(3)
C3 0.049(4) 0.047(4) 0.053(5) 0.014(3) -0.013(3) 0.004(3)
C22 0.067(5) 0.053(4) 0.055(5) 0.005(4) 0.030(4) 0.023(4)
C2 0.067(4) 0.051(4) 0.038(4) 0.006(3) -0.006(3) 0.000(4)
C17 0.068(5) 0.047(5) 0.130(10) -0.009(6) -0.045(6) -0.006(4)
C7 0.038(3) 0.062(5) 0.059(5) -0.009(4) 0.000(3) 0.016(3)
C8 0.045(4) 0.071(5) 0.062(5) -0.017(4) 0.017(4) 0.013(4)
C14 0.071(5) 0.040(4) 0.066(5) 0.012(4) -0.023(4) 0.000(4)
C19 0.101(6) 0.047(4) 0.052(5) -0.015(4) -0.014(5) 0.018(5)
C27 0.035(3) 0.051(4) 0.091(6) 0.012(4) -0.017(4) -0.013(3)
C13 0.096(6) 0.043(4) 0.043(4) 0.012(3) -0.005(4) -0.004(4)
C29 0.072(5) 0.038(4) 0.082(6) -0.008(4) -0.019(5) 0.002(4)
C23 0.052(5) 0.087(6) 0.086(7) 0.017(5) 0.040(5) 0.034(5)
C28 0.069(5) 0.042(4) 0.104(8) 0.005(5) -0.035(5) -0.017(4)
C18 0.110(8) 0.057(6) 0.099(8) -0.033(6) -0.056(7) 0.013(6)

loop_
_atom_type_symbol
_atom_type_description
_atom_type_scat_dispersion_real
_atom_type_scat_dispersion_imag
_atom_type_scat_source
C C 0.0033 0.0016 'International Tables Vol C Tables 4.2.6.8 and 6.1.1.4'
H H 0.0000 0.0000 'International Tables Vol C Tables 4.2.6.8 and 6.1.1.4'
Co Co 0.3494 0.9721 'International Tables Vol C Tables 4.2.6.8 and 6.1.1.4'
F F 0.0171 0.0103 'International Tables Vol C Tables 4.2.6.8 and 6.1.1.4'
I I -0.4742 1.8119 'International Tables Vol C Tables 4.2.6.8 and 6.1.1.4'
N N 0.0061 0.0033 'International Tables Vol C Tables 4.2.6.8 and 6.1.1.4'

loop_
_geom_angle_atom_site_label_1
_geom_angle_atom_site_label_2
_geom_angle_atom_site_label_3
_geom_angle
_geom_angle_site_symmetry_1
_geom_angle_site_symmetry_3
_geom_angle_publ_flag
N2 Co1 N6 94.20(18) . . ?
N2 Co1 N1 76.12(19) . . ?
N2 Co1 N3 76.53(19) . . ?
N2 Co1 N4 113.14(19) . . ?
N5 Co1 N2 169.61(19) . . ?
N5 Co1 N6 76.50(19) . . ?
N5 Co1 N1 100.58(19) . . ?
N5 Co1 N3 108.29(18) . . ?
N5 Co1 N4 76.34(19) . . ?
N1 Co1 N6 99.45(18) . . ?
N1 Co1 N4 88.68(19) . . ?
N3 Co1 N6 93.70(18) . . ?
N3 Co1 N1 150.37(18) . . ?
N3 Co1 N4 91.70(19) . . ?
N4 Co1 N6 152.64(18) . . ?
C6 N2 Co1 119.2(4) . . ?
C6 N2 C10 121.6(5) . . ?
C10 N2 Co1 118.4(4) . . ?
C21 N5 Co1 119.5(4) . . ?
C21 N5 C25 120.9(5) . . ?
C25 N5 Co1 119.6(4) . . ?
C30 N6 Co1 127.8(4) . . ?
C30 N6 C26 118.4(5) . . ?
C26 N6 Co1 113.5(4) . . ?
C5 N1 Co1 115.3(4) . . ?
C1 N1 Co1 127.2(4) . . ?
C1 N1 C5 117.4(5) . . ?
C11 N3 Co1 115.1(4) . . ?
C15 N3 Co1 126.7(4) . . ?
C15 N3 C11 117.9(5) . . ?
C20 N4 Co1 112.9(4) . . ?
C16 N4 Co1 127.5(5) . . ?
C16 N4 C20 118.1(6) . . ?
C34 C33 I2 123.6(5) . . ?
C32 C33 I2 120.6(4) . . ?
C32 C33 C34 115.8(6) . . ?
C36 C35 I3 121.4(5) . . ?
C36 C35 C34 116.9(5) . . ?
C34 C35 I3 121.8(4) . . ?
C36 C31 I1 122.5(4) . . ?
C32 C31 I1 121.9(4) . . ?
C32 C31 C36 115.6(5) . . ?
F3 C36 C35 117.9(5) . . ?
F3 C36 C31 118.4(5) . . ?
C35 C36 C31 123.7(6) . . ?
N2 C6 C5 114.1(5) . . ?
N2 C6 C7 120.1(6) . . ?
C7 C6 C5 125.8(6) . . ?
N5 C21 C20 113.8(5) . . ?
N5 C21 C22 121.3(6) . . ?
C22 C21 C20 124.9(6) . . ?
N3 C11 C12 120.8(6) . . ?
N3 C11 C10 114.2(5) . . ?
C12 C11 C10 125.0(6) . . ?
F2 C34 C33 118.1(6) . . ?
F2 C34 C35 118.9(5) . . ?
C33 C34 C35 123.0(6) . . ?
C11 C12 H12 120.0 . . ?
C13 C12 C11 120.0(7) . . ?
C13 C12 H12 120.0 . . ?
N1 C5 C6 114.0(5) . . ?
N1 C5 C4 121.6(6) . . ?
C4 C5 C6 124.4(6) . . ?
N6 C30 H30 118.8 . . ?
N6 C30 C29 122.4(7) . . ?
C29 C30 H30 118.8 . . ?
N1 C1 H1 118.1 . . ?
N1 C1 C2 123.8(6) . . ?
C2 C1 H1 118.1 . . ?
N5 C25 C26 115.1(5) . . ?
N5 C25 C24 120.9(7) . . ?
C24 C25 C26 124.0(6) . . ?
F1 C32 C33 117.5(6) . . ?
F1 C32 C31 117.5(5) . . ?
C31 C32 C33 125.0(6) . . ?
C5 C4 H4 120.6 . . ?
C3 C4 C5 118.9(6) . . ?
C3 C4 H4 120.6 . . ?
N2 C10 C11 114.4(5) . . ?
N2 C10 C9 119.7(6) . . ?
C9 C10 C11 125.9(6) . . ?
N6 C26 C25 114.7(5) . . ?
N6 C26 C27 121.2(7) . . ?
C27 C26 C25 124.0(6) . . ?
N3 C15 H15 118.3 . . ?
N3 C15 C14 123.5(7) . . ?
C14 C15 H15 118.3 . . ?
C10 C9 H9 120.4 . . ?
C8 C9 C10 119.3(6) . . ?
C8 C9 H9 120.4 . . ?
N4 C20 C21 114.8(5) . . ?
N4 C20 C19 121.3(7) . . ?
C19 C20 C21 123.9(7) . . ?
N4 C16 H16 119.1 . . ?
N4 C16 C17 121.9(8) . . ?
C17 C16 H16 119.1 . . ?
C25 C24 H24 121.4 . . ?
C23 C24 C25 117.1(7) . . ?
C23 C24 H24 121.4 . . ?
C4 C3 H3 119.7 . . ?
C2 C3 C4 120.5(6) . . ?
C2 C3 H3 119.7 . . ?
C21 C22 H22 121.4 . . ?
C23 C22 C21 117.2(7) . . ?
C23 C22 H22 121.4 . . ?
C1 C2 H2 121.1 . . ?
C3 C2 C1 117.7(7) . . ?
C3 C2 H2 121.1 . . ?
C16 C17 H17 120.3 . . ?
C18 C17 C16 119.4(8) . . ?
C18 C17 H17 120.3 . . ?
C6 C7 H7 120.8 . . ?
C8 C7 C6 118.4(7) . . ?
C8 C7 H7 120.8 . . ?
C9 C8 C7 120.8(6) . . ?
C9 C8 H8 119.6 . . ?
C7 C8 H8 119.6 . . ?
C15 C14 H14 120.7 . . ?
C15 C14 C13 118.7(7) . . ?
C13 C14 H14 120.7 . . ?
C20 C19 H19 119.9 . . ?
C18 C19 C20 120.2(9) . . ?
C18 C19 H19 119.9 . . ?
C26 C27 H27 120.1 . . ?
C28 C27 C26 119.9(7) . . ?
C28 C27 H27 120.1 . . ?
C12 C13 H13 120.5 . . ?
C14 C13 C12 119.1(7) . . ?
C14 C13 H13 120.5 . . ?
C30 C29 H29 120.4 . . ?
C30 C29 C28 119.3(8) . . ?
C28 C29 H29 120.4 . . ?
C24 C23 H23 118.8 . . ?
C22 C23 C24 122.3(7) . . ?
C22 C23 H23 118.8 . . ?
C27 C28 C29 118.8(7) . . ?
C27 C28 H28 120.6 . . ?
C29 C28 H28 120.6 . . ?
C17 C18 C19 119.0(8) . . ?
C17 C18 H18 120.5 . . ?
C19 C18 H18 120.5 . . ?

loop_
_geom_bond_atom_site_label_1
_geom_bond_atom_site_label_2
_geom_bond_distance
_geom_bond_site_symmetry_2
_geom_bond_publ_flag
I1 C31 2.099(6) . ?
I2 C33 2.101(6) . ?
I3 C35 2.104(6) . ?
Co1 N2 2.034(4) . ?
Co1 N5 2.024(4) . ?
Co1 N6 2.189(5) . ?
Co1 N1 2.136(5) . ?
Co1 N3 2.125(5) . ?
Co1 N4 2.153(5) . ?
F2 C34 1.340(6) . ?
F3 C36 1.342(7) . ?
F1 C32 1.362(7) . ?
N2 C6 1.337(7) . ?
N2 C10 1.340(7) . ?
N5 C21 1.333(7) . ?
N5 C25 1.342(7) . ?
N6 C30 1.341(8) . ?
N6 C26 1.356(7) . ?
N1 C5 1.356(7) . ?
N1 C1 1.327(8) . ?
N3 C11 1.355(7) . ?
N3 C15 1.337(7) . ?
N4 C20 1.350(8) . ?
N4 C16 1.325(8) . ?
C33 C34 1.376(8) . ?
C33 C32 1.375(8) . ?
C35 C36 1.367(8) . ?
C35 C34 1.384(8) . ?
C31 C36 1.378(8) . ?
C31 C32 1.365(8) . ?
C6 C5 1.474(9) . ?
C6 C7 1.392(8) . ?
C21 C20 1.469(9) . ?
C21 C22 1.375(8) . ?
C11 C12 1.377(8) . ?
C11 C10 1.467(8) . ?
C12 H12 0.9300 . ?
C12 C13 1.371(10) . ?
C5 C4 1.377(8) . ?
C30 H30 0.9300 . ?
C30 C29 1.364(9) . ?
C1 H1 0.9300 . ?
C1 C2 1.375(9) . ?
C25 C26 1.475(9) . ?
C25 C24 1.377(9) . ?
C4 H4 0.9300 . ?
C4 C3 1.364(10) . ?
C10 C9 1.381(8) . ?
C26 C27 1.376(8) . ?
C15 H15 0.9300 . ?
C15 C14 1.364(10) . ?
C9 H9 0.9300 . ?
C9 C8 1.364(10) . ?
C20 C19 1.368(9) . ?
C16 H16 0.9300 . ?
C16 C17 1.392(12) . ?
C24 H24 0.9300 . ?
C24 C23 1.373(12) . ?
C3 H3 0.9300 . ?
C3 C2 1.355(9) . ?
C22 H22 0.9300 . ?
C22 C23 1.371(11) . ?
C2 H2 0.9300 . ?
C17 H17 0.9300 . ?
C17 C18 1.345(14) . ?
C7 H7 0.9300 . ?
C7 C8 1.364(10) . ?
C8 H8 0.9300 . ?
C14 H14 0.9300 . ?
C14 C13 1.367(11) . ?
C19 H19 0.9300 . ?
C19 C18 1.355(12) . ?
C27 H27 0.9300 . ?
C27 C28 1.365(11) . ?
C13 H13 0.9300 . ?
C29 H29 0.9300 . ?
C29 C28 1.380(11) . ?
C23 H23 0.9300 . ?
C28 H28 0.9300 . ?
C18 H18 0.9300 . ?
